data_4349869
loop_
_publ_author_name
'Fortea-P\'erez, Francisco Ram\'on'
'El Idrissi Moubtassim, Mouly Lahcen'
'Armentano, Donatella'
'De Munno, Giovanni'
'Julve, Miguel'
'Stiriba, Salah-Eddine'

_publ_section_title
;
 Structurally characterized dipalladium(ii)-oxamate metallacyclophanes as
 efficient catalysts for sustainable Heck and Suzuki reactions in ionic
 liquids
;
_journal_issue 9
_journal_name_full 'Inorganic Chemistry Frontiers'
_journal_page_first 2148
_journal_paper_doi 10.1039/C8QI00498F
_journal_volume 5
_journal_year 2018
_chemical_formula_sum 'C108 H192 N8 O20 Pd2'
_chemical_formula_weight 2135.48
_space_group_crystal_system triclinic
_space_group_IT_number 2
_space_group_name_Hall '-P 1'
_space_group_name_H-M_alt 'P -1'
_atom_sites_solution_hydrogens geom
_audit_creation_method SHELXL-2013
_audit_update_record
;
2018-05-28 deposited with the CCDC.
2018-07-04 downloaded from the CCDC.
;
_cell_angle_alpha 102.903(2)
_cell_angle_beta 102.983(2)
_cell_angle_gamma 105.397(2)
_cell_formula_units_Z 1
_cell_length_a 10.4534(7)
_cell_length_b 14.7803(10)
_cell_length_c 20.3003(13)
_cell_measurement_reflns_used 8721
_cell_measurement_temperature 100(2)
_cell_measurement_theta_max 22.3
_cell_measurement_theta_min 2.4
_cell_volume 2809.8(3)
_computing_cell_refinement 'Bruker APEX'
_computing_data_collection 'Bruker APEX'
_computing_data_reduction 'Bruker SAINT'
_computing_molecular_graphics 'Bruker SHELXTL'
_computing_publication_material 'Bruker SHELXTL'
_computing_structure_refinement 'SHELXL-2013 (Sheldrick, 2013)'
_computing_structure_solution 'SHELXS-2013 (Sheldrick, 2013)'
_diffrn_ambient_temperature 100(2)
_diffrn_measured_fraction_theta_full 0.970
_diffrn_measured_fraction_theta_max 0.996
_diffrn_measurement_device_type 'CCD area detector'
_diffrn_measurement_method 'phi and omega scans'
_diffrn_radiation_type MoK\a
_diffrn_radiation_wavelength 0.71073
_diffrn_reflns_av_R_equivalents 0.0248
_diffrn_reflns_av_unetI/netI 0.0237
_diffrn_reflns_Laue_measured_fraction_full 0.970
_diffrn_reflns_Laue_measured_fraction_max 0.996
_diffrn_reflns_limit_h_max 12
_diffrn_reflns_limit_h_min -12
_diffrn_reflns_limit_k_max 17
_diffrn_reflns_limit_k_min -17
_diffrn_reflns_limit_l_max 24
_diffrn_reflns_limit_l_min -24
_diffrn_reflns_number 37656
_diffrn_reflns_point_group_measured_fraction_full 0.970
_diffrn_reflns_point_group_measured_fraction_max 0.996
_diffrn_reflns_theta_full 25.242
_diffrn_reflns_theta_max 25.000
_diffrn_reflns_theta_min 2.151
_diffrn_source 'fine-focus sealed tube'
_exptl_absorpt_coefficient_mu 0.388
_exptl_absorpt_correction_T_max 0.965
_exptl_absorpt_correction_T_min 0.904
_exptl_absorpt_correction_type multi-scan
_exptl_absorpt_process_details sadabs
_exptl_crystal_colour yellow
_exptl_crystal_density_diffrn 1.262
_exptl_crystal_description prism
_exptl_crystal_F_000 1148
_exptl_crystal_size_max 0.260
_exptl_crystal_size_mid 0.220
_exptl_crystal_size_min 0.100
_refine_diff_density_max 0.618
_refine_diff_density_min -0.431
_refine_diff_density_rms 0.057
_refine_ls_extinction_method none
_refine_ls_goodness_of_fit_ref 1.029
_refine_ls_hydrogen_treatment constr
_refine_ls_matrix_type full
_refine_ls_number_parameters 630
_refine_ls_number_reflns 9868
_refine_ls_number_restraints 2
_refine_ls_restrained_S_all 1.031
_refine_ls_R_factor_all 0.0329
_refine_ls_R_factor_gt 0.0288
_refine_ls_shift/su_max 0.002
_refine_ls_shift/su_mean 0.000
_refine_ls_structure_factor_coef Fsqd
_refine_ls_weighting_details 'w=1/[\s^2^(Fo^2^)+(0.0562P)^2^+1.7150P] where P=(Fo^2^+2Fc^2^)/3'
_refine_ls_weighting_scheme calc
_refine_ls_wR_factor_gt 0.0841
_refine_ls_wR_factor_ref 0.0876
_reflns_Friedel_coverage 0.000
_reflns_number_gt 9054
_reflns_number_total 9868
_reflns_threshold_expression 'I > 2\s(I)'
_cod_data_source_file c8qi00498f2.cif
_cod_data_source_block DATA4a
_cod_database_code 4349869
_shelx_space_group_comment
;
The symmetry employed for this shelxl refinement is uniquely defined
by the following loop, which should always be used as a source of
symmetry information in preference to the above space-group names.
They are only intended as comments.
;
_shelx_estimated_absorpt_t_min 0.906
_shelx_estimated_absorpt_t_max 0.962
_shelxl_version_number 2013-4

loop_
_space_group_symop_operation_xyz
'x, y, z'
'-x, -y, -z'

loop_
_atom_site_label
_atom_site_type_symbol
_atom_site_fract_x
_atom_site_fract_y
_atom_site_fract_z
_atom_site_U_iso_or_equiv
_atom_site_adp_type
_atom_site_occupancy
_atom_site_site_symmetry_order
_atom_site_calc_flag
_atom_site_refinement_flags_posn
_atom_site_refinement_flags_adp
Pd1 Pd 0.55484(2) 0.38726(2) 0.30842(2) 0.01348(6) Uani 1 1 d . .
O1 O 0.59462(15) 0.52872(10) 0.36055(7) 0.0196(3) Uani 1 1 d . .
O2 O 0.50210(15) 0.64867(10) 0.36658(8) 0.0206(3) Uani 1 1 d . .
O3 O 0.29165(15) 0.53144(10) 0.24430(8) 0.0199(3) Uani 1 1 d . .
N1 N 0.39132(17) 0.40921(12) 0.24734(9) 0.0158(4) Uani 1 1 d . .
C1 C 0.5015(2) 0.56605(15) 0.33859(10) 0.0161(4) Uani 1 1 d D .
C2 C 0.3819(2) 0.49880(15) 0.27108(10) 0.0158(4) Uani 1 1 d D .
C3 C 0.2849(2) 0.34230(14) 0.18565(10) 0.0155(4) Uani 1 1 d . .
C4 C 0.3183(2) 0.30223(15) 0.12544(11) 0.0169(4) Uani 1 1 d . .
H4 H 0.4125 0.3218 0.1253 0.020 Uiso 1 1 calc R U
C5 C 0.2163(2) 0.23436(15) 0.06586(11) 0.0185(4) Uani 1 1 d . .
H5 H 0.2410 0.2077 0.0254 0.022 Uiso 1 1 calc R U
C6 C 0.0768(2) 0.20471(14) 0.06493(11) 0.0169(4) Uani 1 1 d . .
C7 C 0.0430(2) 0.24670(15) 0.12491(11) 0.0198(4) Uani 1 1 d . .
H7 H -0.0514 0.2288 0.1247 0.024 Uiso 1 1 calc R U
C8 C 0.1455(2) 0.31392(15) 0.18439(11) 0.0186(4) Uani 1 1 d . .
H8 H 0.1210 0.3411 0.2248 0.022 Uiso 1 1 calc R U
C9 C -0.0290(2) 0.13018(15) 0.00506(11) 0.0190(4) Uani 1 1 d . .
C10 C -0.1167(2) 0.06476(15) -0.04324(11) 0.0193(4) Uani 1 1 d . .
C11 C -0.2232(2) -0.01469(15) -0.09981(11) 0.0182(4) Uani 1 1 d . .
C12 C -0.1943(2) -0.05957(15) -0.16070(11) 0.0186(4) Uani 1 1 d . .
H12 H -0.1031 -0.0377 -0.1647 0.022 Uiso 1 1 calc R U
C13 C -0.2982(2) -0.13585(15) -0.21520(11) 0.0170(4) Uani 1 1 d . .
H13 H -0.2774 -0.1661 -0.2561 0.020 Uiso 1 1 calc R U
C14 C -0.4329(2) -0.16843(14) -0.21042(10) 0.0156(4) Uani 1 1 d . .
C15 C -0.4614(2) -0.12488(15) -0.14962(11) 0.0183(4) Uani 1 1 d . .
H15 H -0.5526 -0.1473 -0.1457 0.022 Uiso 1 1 calc R U
C16 C -0.3584(2) -0.04938(15) -0.09495(11) 0.0202(4) Uani 1 1 d . .
H16 H -0.3792 -0.0206 -0.0537 0.024 Uiso 1 1 calc R U
C17 C -0.6483(2) -0.22250(15) -0.29834(11) 0.0172(4) Uani 1 1 d D .
C18 C -0.7601(2) -0.30848(15) -0.35902(10) 0.0171(4) Uani 1 1 d D .
N2 N -0.53919(17) -0.24538(12) -0.26727(9) 0.0152(3) Uani 1 1 d . .
O6 O -0.66303(15) -0.14021(10) -0.28355(8) 0.0233(3) Uani 1 1 d . .
O5 O -0.86972(15) -0.29863(11) -0.38834(8) 0.0216(3) Uani 1 1 d . .
O4 O -0.72809(14) -0.38748(10) -0.37615(7) 0.0180(3) Uani 1 1 d . .
N3 N 0.47326(18) 0.82458(12) 0.23292(9) 0.0182(4) Uani 1 1 d . .
C19 C 0.5136(2) 0.73179(15) 0.22879(11) 0.0197(4) Uani 1 1 d . .
H19A H 0.5094 0.7134 0.2725 0.024 Uiso 1 1 calc R U
H19B H 0.4431 0.6776 0.1883 0.024 Uiso 1 1 calc R U
C20 C 0.6569(2) 0.73939(17) 0.22022(13) 0.0261(5) Uani 1 1 d . .
H20A H 0.7298 0.7864 0.2635 0.031 Uiso 1 1 calc R U
H20B H 0.6668 0.7643 0.1796 0.031 Uiso 1 1 calc R U
C21 C 0.6760(3) 0.63813(18) 0.20762(13) 0.0288(5) Uani 1 1 d . .
H21A H 0.7737 0.6465 0.2087 0.035 Uiso 1 1 calc R U
H21B H 0.6600 0.6124 0.2472 0.035 Uiso 1 1 calc R U
C22 C 0.5809(3) 0.5624(2) 0.13851(16) 0.0426(7) Uani 1 1 d . .
H22A H 0.5996 0.5002 0.1348 0.064 Uiso 1 1 calc R U
H22B H 0.5979 0.5860 0.0988 0.064 Uiso 1 1 calc R U
H22C H 0.4837 0.5521 0.1372 0.064 Uiso 1 1 calc R U
C23 C 0.4577(2) 0.84915(16) 0.16352(11) 0.0220(5) Uani 1 1 d . .
H23A H 0.5467 0.8572 0.1523 0.026 Uiso 1 1 calc R U
H23B H 0.4420 0.9133 0.1704 0.026 Uiso 1 1 calc R U
C24 C 0.3410(3) 0.7742(2) 0.09987(12) 0.0316(6) Uani 1 1 d . .
H24A H 0.3362 0.7069 0.1013 0.038 Uiso 1 1 calc R U
H24B H 0.2510 0.7825 0.1021 0.038 Uiso 1 1 calc R U
C25 C 0.3653(3) 0.78699(19) 0.03079(12) 0.0323(6) Uani 1 1 d . .
H25A H 0.2770 0.7526 -0.0082 0.039 Uiso 1 1 calc R U
H25B H 0.3924 0.8578 0.0345 0.039 Uiso 1 1 calc R U
C26 C 0.4774(3) 0.7475(2) 0.01232(13) 0.0409(7) Uani 1 1 d . .
H26A H 0.4889 0.7585 -0.0322 0.061 Uiso 1 1 calc R U
H26B H 0.4498 0.6768 0.0069 0.061 Uiso 1 1 calc R U
H26C H 0.5655 0.7818 0.0504 0.061 Uiso 1 1 calc R U
C27 C 0.3368(2) 0.80235(16) 0.25065(11) 0.0202(4) Uani 1 1 d . .
H27A H 0.3526 0.7878 0.2965 0.024 Uiso 1 1 calc R U
H27B H 0.2690 0.7421 0.2140 0.024 Uiso 1 1 calc R U
C28 C 0.2717(2) 0.88359(16) 0.25562(11) 0.0226(5) Uani 1 1 d . .
H28A H 0.2240 0.8830 0.2074 0.027 Uiso 1 1 calc R U
H28B H 0.3451 0.9485 0.2798 0.027 Uiso 1 1 calc R U
C29 C 0.1666(3) 0.86674(18) 0.29746(13) 0.0284(5) Uani 1 1 d . .
H29A H 0.1039 0.7975 0.2777 0.034 Uiso 1 1 calc R U
H29B H 0.2178 0.8769 0.3473 0.034 Uiso 1 1 calc R U
C30 C 0.0793(3) 0.9338(2) 0.29604(14) 0.0344(6) Uani 1 1 d . .
H30A H 0.0152 0.9195 0.3238 0.052 Uiso 1 1 calc R U
H30B H 0.0260 0.9228 0.2469 0.052 Uiso 1 1 calc R U
H30C H 0.1404 1.0026 0.3164 0.052 Uiso 1 1 calc R U
C31 C 0.5849(2) 0.91318(15) 0.28901(11) 0.0197(4) Uani 1 1 d . .
H31A H 0.5620 0.9730 0.2851 0.024 Uiso 1 1 calc R U
H31B H 0.6747 0.9193 0.2789 0.024 Uiso 1 1 calc R U
C32 C 0.6034(2) 0.90993(16) 0.36487(11) 0.0218(5) Uani 1 1 d . .
H32A H 0.6062 0.8444 0.3676 0.026 Uiso 1 1 calc R U
H32B H 0.5237 0.9209 0.3800 0.026 Uiso 1 1 calc R U
C33 C 0.7385(2) 0.98924(17) 0.41392(12) 0.0265(5) Uani 1 1 d . .
H33A H 0.7408 1.0534 0.4062 0.032 Uiso 1 1 calc R U
H33B H 0.8186 0.9733 0.4024 0.032 Uiso 1 1 calc R U
C34 C 0.7512(3) 0.99698(18) 0.49176(12) 0.0310(5) Uani 1 1 d . .
H34A H 0.8379 1.0490 0.5221 0.047 Uiso 1 1 calc R U
H34B H 0.7519 0.9341 0.4998 0.047 Uiso 1 1 calc R U
H34C H 0.6719 1.0128 0.5032 0.047 Uiso 1 1 calc R U
N4 N 0.10576(17) 0.61112(12) 0.40034(9) 0.0157(4) Uani 1 1 d . .
C35 C -0.0022(2) 0.64541(15) 0.42868(11) 0.0177(4) Uani 1 1 d . .
H35A H -0.0869 0.5876 0.4163 0.021 Uiso 1 1 calc R U
H35B H 0.0348 0.6704 0.4811 0.021 Uiso 1 1 calc R U
C36 C -0.0441(2) 0.72455(17) 0.40200(12) 0.0232(5) Uani 1 1 d . .
H36A H -0.0900 0.6988 0.3501 0.028 Uiso 1 1 calc R U
H36B H 0.0397 0.7819 0.4116 0.028 Uiso 1 1 calc R U
C37 C -0.1445(2) 0.75649(17) 0.43940(12) 0.0252(5) Uani 1 1 d . .
H37A H -0.1885 0.7952 0.4136 0.030 Uiso 1 1 calc R U
H37B H -0.2193 0.6969 0.4364 0.030 Uiso 1 1 calc R U
C38 C -0.0776(3) 0.81700(18) 0.51638(13) 0.0306(5) Uani 1 1 d . .
H38A H -0.1483 0.8342 0.5362 0.046 Uiso 1 1 calc R U
H38B H -0.0052 0.8773 0.5200 0.046 Uiso 1 1 calc R U
H38C H -0.0358 0.7788 0.5429 0.046 Uiso 1 1 calc R U
C39 C 0.2421(2) 0.69502(15) 0.41993(11) 0.0176(4) Uani 1 1 d . .
H39A H 0.3053 0.6700 0.3970 0.021 Uiso 1 1 calc R U
H39B H 0.2230 0.7469 0.3998 0.021 Uiso 1 1 calc R U
C40 C 0.3180(2) 0.74191(15) 0.49862(11) 0.0201(4) Uani 1 1 d . .
H40A H 0.3340 0.6907 0.5205 0.024 Uiso 1 1 calc R U
H40B H 0.2604 0.7732 0.5220 0.024 Uiso 1 1 calc R U
C41 C 0.4570(2) 0.81899(16) 0.50938(11) 0.0223(5) Uani 1 1 d . .
H41A H 0.4403 0.8703 0.4879 0.027 Uiso 1 1 calc R U
H41B H 0.5134 0.7876 0.4851 0.027 Uiso 1 1 calc R U
C42 C 0.5376(2) 0.86686(17) 0.58818(12) 0.0275(5) Uani 1 1 d . .
H42A H 0.6261 0.9162 0.5935 0.041 Uiso 1 1 calc R U
H42B H 0.5560 0.8164 0.6093 0.041 Uiso 1 1 calc R U
H42C H 0.4824 0.8987 0.6122 0.041 Uiso 1 1 calc R U
C43 C 0.0578(2) 0.57276(15) 0.31969(10) 0.0176(4) Uani 1 1 d . .
H43A H 0.0409 0.6262 0.3009 0.021 Uiso 1 1 calc R U
H43B H 0.1342 0.5566 0.3039 0.021 Uiso 1 1 calc R U
C44 C -0.0726(2) 0.48276(16) 0.28735(11) 0.0210(5) Uani 1 1 d . .
H44A H -0.1508 0.4977 0.3020 0.025 Uiso 1 1 calc R U
H44B H -0.0569 0.4278 0.3046 0.025 Uiso 1 1 calc R U
C45 C -0.1093(2) 0.45270(17) 0.20646(11) 0.0229(5) Uani 1 1 d . .
H45A H -0.1333 0.5054 0.1891 0.027 Uiso 1 1 calc R U
H45B H -0.0276 0.4442 0.1922 0.027 Uiso 1 1 calc R U
C46 C -0.2320(3) 0.35671(19) 0.17289(12) 0.0334(6) Uani 1 1 d . .
H46A H -0.2541 0.3388 0.1212 0.050 Uiso 1 1 calc R U
H46B H -0.3132 0.3654 0.1865 0.050 Uiso 1 1 calc R U
H46C H -0.2076 0.3043 0.1894 0.050 Uiso 1 1 calc R U
C47 C 0.1272(2) 0.53147(15) 0.43343(10) 0.0165(4) Uani 1 1 d . .
H47A H 0.1551 0.5595 0.4856 0.020 Uiso 1 1 calc R U
H47B H 0.0369 0.4778 0.4188 0.020 Uiso 1 1 calc R U
C48 C 0.2346(2) 0.48732(15) 0.41467(11) 0.0186(4) Uani 1 1 d . .
H48A H 0.3243 0.5403 0.4257 0.022 Uiso 1 1 calc R U
H48B H 0.2033 0.4520 0.3633 0.022 Uiso 1 1 calc R U
C49 C 0.2535(2) 0.41620(16) 0.45711(11) 0.0200(4) Uani 1 1 d . .
H49A H 0.2850 0.4524 0.5083 0.024 Uiso 1 1 calc R U
H49B H 0.1626 0.3647 0.4466 0.024 Uiso 1 1 calc R U
C50 C 0.3583(2) 0.36731(17) 0.44045(13) 0.0271(5) Uani 1 1 d . .
H50A H 0.3670 0.3227 0.4691 0.041 Uiso 1 1 calc R U
H50B H 0.4490 0.4179 0.4515 0.041 Uiso 1 1 calc R U
H50C H 0.3265 0.3299 0.3900 0.041 Uiso 1 1 calc R U
C1M C -1.0056(3) -0.16488(19) -0.29322(15) 0.0378(6) Uani 1 1 d . .
H1M1 H -0.9933 -0.2278 -0.3126 0.057 Uiso 1 1 calc R U
H1M2 H -1.0899 -0.1614 -0.3240 0.057 Uiso 1 1 calc R U
H1M3 H -1.0146 -0.1595 -0.2456 0.057 Uiso 1 1 calc R U
O1M O -0.88887(17) -0.08670(12) -0.28956(9) 0.0307(4) Uani 1 1 d . .
H1M H -0.8232 -0.1080 -0.2935 0.046 Uiso 1 1 calc R U
C2M C -0.7708(3) 0.0058(2) -0.11045(16) 0.0469(7) Uani 1 1 d . .
H2M1 H -0.7004 -0.0245 -0.1181 0.070 Uiso 1 1 calc R U
H2M2 H -0.8574 -0.0455 -0.1159 0.070 Uiso 1 1 calc R U
H2M3 H -0.7374 0.0521 -0.0625 0.070 Uiso 1 1 calc R U
O2M O -0.7955(2) 0.05629(13) -0.16052(9) 0.0357(4) Uani 1 1 d . .
H2M H -0.8190 0.0173 -0.2016 0.054 Uiso 1 1 calc R U
C3M C 0.1389(3) 0.4753(2) 0.06190(15) 0.0478(7) Uani 1 1 d . .
H3M1 H 0.1274 0.4979 0.0197 0.072 Uiso 1 1 calc R U
H3M2 H 0.0546 0.4216 0.0560 0.072 Uiso 1 1 calc R U
H3M3 H 0.2188 0.4518 0.0681 0.072 Uiso 1 1 calc R U
O3M O 0.16168(19) 0.55414(13) 0.12218(9) 0.0349(4) Uani 1 1 d . .
H3M H 0.1928 0.5400 0.1590 0.052 Uiso 1 1 calc R U
C4M C -0.0687(3) 0.7054(2) 0.10557(16) 0.0441(7) Uani 1 1 d . .
H4M1 H -0.0898 0.7627 0.1292 0.066 Uiso 1 1 calc R U
H4M2 H -0.1550 0.6552 0.0729 0.066 Uiso 1 1 calc R U
H4M3 H -0.0043 0.7254 0.0790 0.066 Uiso 1 1 calc R U
O4M O -0.0068(2) 0.66648(16) 0.15695(11) 0.0492(5) Uani 1 1 d . .
H4M H 0.0290 0.6269 0.1383 0.074 Uiso 1 1 calc R U

loop_
_atom_site_aniso_label
_atom_site_aniso_U_11
_atom_site_aniso_U_22
_atom_site_aniso_U_33
_atom_site_aniso_U_23
_atom_site_aniso_U_13
_atom_site_aniso_U_12
Pd1 0.01147(9) 0.01191(9) 0.01269(9) 0.00019(6) -0.00025(6) 0.00310(6)
O1 0.0197(8) 0.0156(7) 0.0176(7) 0.0002(6) -0.0014(6) 0.0063(6)
O2 0.0205(8) 0.0159(7) 0.0214(7) 0.0008(6) 0.0046(6) 0.0051(6)
O3 0.0168(7) 0.0181(7) 0.0222(7) 0.0035(6) 0.0010(6) 0.0079(6)
N1 0.0140(8) 0.0145(8) 0.0138(8) 0.0003(7) 0.0006(7) 0.0027(7)
C1 0.0173(10) 0.0152(10) 0.0148(9) 0.0028(8) 0.0058(8) 0.0042(8)
C2 0.0138(10) 0.0145(10) 0.0161(10) 0.0026(8) 0.0044(8) 0.0020(8)
C3 0.0144(10) 0.0130(9) 0.0166(10) 0.0036(8) -0.0005(8) 0.0058(8)
C4 0.0136(10) 0.0161(10) 0.0181(10) 0.0043(8) 0.0010(8) 0.0041(8)
C5 0.0221(11) 0.0165(10) 0.0163(10) 0.0032(8) 0.0045(9) 0.0082(9)
C6 0.0159(10) 0.0130(9) 0.0179(10) 0.0033(8) -0.0010(8) 0.0047(8)
C7 0.0145(10) 0.0177(10) 0.0249(11) 0.0045(9) 0.0034(9) 0.0054(8)
C8 0.0176(10) 0.0172(10) 0.0190(10) 0.0019(8) 0.0043(8) 0.0066(9)
C9 0.0176(11) 0.0179(10) 0.0201(10) 0.0062(9) 0.0017(9) 0.0069(9)
C10 0.0199(11) 0.0166(10) 0.0196(10) 0.0046(9) 0.0027(9) 0.0066(9)
C11 0.0178(11) 0.0124(10) 0.0188(10) 0.0025(8) -0.0021(8) 0.0040(8)
C12 0.0149(10) 0.0175(10) 0.0202(10) 0.0064(9) 0.0011(8) 0.0032(8)
C13 0.0172(10) 0.0160(10) 0.0159(10) 0.0031(8) 0.0023(8) 0.0059(8)
C14 0.0161(10) 0.0103(9) 0.0169(10) 0.0028(8) -0.0008(8) 0.0048(8)
C15 0.0141(10) 0.0154(10) 0.0223(10) 0.0027(8) 0.0023(8) 0.0050(8)
C16 0.0232(11) 0.0176(10) 0.0187(10) 0.0018(8) 0.0041(9) 0.0099(9)
C17 0.0143(10) 0.0173(10) 0.0180(10) 0.0045(8) 0.0040(8) 0.0036(8)
C18 0.0155(11) 0.0194(10) 0.0157(10) 0.0056(8) 0.0048(8) 0.0045(9)
N2 0.0123(8) 0.0130(8) 0.0159(8) 0.0017(7) 0.0009(7) 0.0021(7)
O6 0.0179(8) 0.0153(7) 0.0303(8) 0.0020(6) -0.0012(6) 0.0065(6)
O5 0.0151(8) 0.0224(8) 0.0235(8) 0.0047(6) 0.0001(6) 0.0070(6)
O4 0.0148(7) 0.0165(7) 0.0178(7) 0.0013(6) -0.0012(6) 0.0058(6)
N3 0.0165(9) 0.0163(9) 0.0196(9) 0.0046(7) 0.0040(7) 0.0041(7)
C19 0.0215(11) 0.0159(10) 0.0222(11) 0.0056(9) 0.0067(9) 0.0071(9)
C20 0.0215(12) 0.0252(12) 0.0341(13) 0.0120(10) 0.0096(10) 0.0084(10)
C21 0.0270(13) 0.0297(13) 0.0384(13) 0.0146(11) 0.0159(11) 0.0149(10)
C22 0.0383(15) 0.0356(15) 0.0529(17) 0.0038(13) 0.0133(13) 0.0191(13)
C23 0.0238(11) 0.0241(11) 0.0199(11) 0.0095(9) 0.0073(9) 0.0079(9)
C24 0.0236(12) 0.0402(14) 0.0239(12) 0.0048(11) 0.0039(10) 0.0063(11)
C25 0.0376(14) 0.0369(14) 0.0192(11) 0.0043(10) 0.0038(10) 0.0150(12)
C26 0.0362(15) 0.0555(18) 0.0256(13) -0.0010(12) 0.0075(11) 0.0193(13)
C27 0.0185(11) 0.0203(11) 0.0232(11) 0.0077(9) 0.0080(9) 0.0064(9)
C28 0.0243(12) 0.0235(11) 0.0215(11) 0.0071(9) 0.0059(9) 0.0113(9)
C29 0.0292(13) 0.0309(13) 0.0307(12) 0.0109(10) 0.0124(10) 0.0149(11)
C30 0.0331(14) 0.0405(15) 0.0368(14) 0.0123(12) 0.0132(11) 0.0209(12)
C31 0.0186(11) 0.0158(10) 0.0214(11) 0.0044(9) 0.0043(9) 0.0029(9)
C32 0.0230(11) 0.0192(11) 0.0202(11) 0.0046(9) 0.0049(9) 0.0048(9)
C33 0.0258(12) 0.0229(11) 0.0244(12) 0.0030(9) 0.0042(10) 0.0043(10)
C34 0.0305(13) 0.0298(13) 0.0243(12) 0.0035(10) 0.0026(10) 0.0053(11)
N4 0.0140(8) 0.0148(8) 0.0159(8) 0.0032(7) 0.0029(7) 0.0037(7)
C35 0.0145(10) 0.0185(10) 0.0191(10) 0.0028(8) 0.0052(8) 0.0058(8)
C36 0.0222(11) 0.0261(11) 0.0225(11) 0.0077(9) 0.0049(9) 0.0110(10)
C37 0.0189(11) 0.0246(12) 0.0317(12) 0.0073(10) 0.0042(10) 0.0105(9)
C38 0.0297(13) 0.0283(12) 0.0357(13) 0.0079(11) 0.0110(11) 0.0130(11)
C39 0.0134(10) 0.0149(10) 0.0232(11) 0.0064(8) 0.0043(8) 0.0034(8)
C40 0.0171(11) 0.0173(10) 0.0209(11) 0.0020(9) 0.0035(9) 0.0026(9)
C41 0.0181(11) 0.0204(11) 0.0242(11) 0.0049(9) 0.0034(9) 0.0036(9)
C42 0.0211(12) 0.0255(12) 0.0263(12) -0.0005(10) 0.0044(10) 0.0015(10)
C43 0.0191(11) 0.0195(10) 0.0144(10) 0.0047(8) 0.0048(8) 0.0072(9)
C44 0.0196(11) 0.0223(11) 0.0163(10) 0.0031(9) 0.0041(9) 0.0027(9)
C45 0.0204(11) 0.0270(12) 0.0180(10) 0.0034(9) 0.0033(9) 0.0077(9)
C46 0.0242(12) 0.0407(14) 0.0216(11) -0.0035(11) 0.0037(10) 0.0024(11)
C47 0.0174(10) 0.0158(10) 0.0151(9) 0.0050(8) 0.0038(8) 0.0044(8)
C48 0.0190(11) 0.0186(10) 0.0178(10) 0.0046(8) 0.0054(8) 0.0064(9)
C49 0.0203(11) 0.0190(10) 0.0202(10) 0.0055(9) 0.0051(9) 0.0072(9)
C50 0.0275(12) 0.0281(12) 0.0333(12) 0.0130(10) 0.0123(10) 0.0156(10)
C1M 0.0333(14) 0.0346(14) 0.0463(15) 0.0064(12) 0.0221(12) 0.0090(12)
O1M 0.0239(9) 0.0300(9) 0.0422(10) 0.0093(8) 0.0153(8) 0.0120(7)
C2M 0.0433(17) 0.0461(17) 0.0407(16) 0.0182(14) 0.0017(13) 0.0029(14)
O2M 0.0408(11) 0.0310(9) 0.0336(9) 0.0110(8) 0.0114(8) 0.0080(8)
C3M 0.060(2) 0.0424(16) 0.0362(15) 0.0081(13) -0.0017(14) 0.0266(15)
O3M 0.0404(11) 0.0323(9) 0.0305(9) 0.0110(8) 0.0027(8) 0.0151(8)
C4M 0.0433(16) 0.0480(17) 0.0457(16) 0.0189(14) 0.0128(13) 0.0189(14)
O4M 0.0602(14) 0.0542(13) 0.0433(11) 0.0170(10) 0.0182(10) 0.0310(11)

loop_
_atom_type_symbol
_atom_type_description
_atom_type_scat_dispersion_real
_atom_type_scat_dispersion_imag
_atom_type_scat_source
C C 0.0033 0.0016 'International Tables Vol C Tables 4.2.6.8 and 6.1.1.4'
H H 0.0000 0.0000 'International Tables Vol C Tables 4.2.6.8 and 6.1.1.4'
N N 0.0061 0.0033 'International Tables Vol C Tables 4.2.6.8 and 6.1.1.4'
O O 0.0106 0.0060 'International Tables Vol C Tables 4.2.6.8 and 6.1.1.4'
Pd Pd -0.9988 1.0072 'International Tables Vol C Tables 4.2.6.8 and 6.1.1.4'

loop_
_geom_angle_atom_site_label_1
_geom_angle_atom_site_label_2
_geom_angle_atom_site_label_3
_geom_angle
_geom_angle_site_symmetry_1
_geom_angle_site_symmetry_3
O1 Pd1 O4 89.89(6) . 2
O1 Pd1 N1 81.59(6) . .
O4 Pd1 N1 171.36(6) 2 .
O1 Pd1 N2 171.50(6) . 2
O4 Pd1 N2 81.65(6) 2 2
N1 Pd1 N2 106.90(7) . 2
O1 Pd1 Pd1 136.88(4) . 2
O4 Pd1 Pd1 133.21(4) 2 2
N1 Pd1 Pd1 55.36(5) . 2
N2 Pd1 Pd1 51.56(5) 2 2
C1 O1 Pd1 115.47(12) . .
C2 N1 C3 117.07(17) . .
C2 N1 Pd1 113.91(13) . .
C3 N1 Pd1 128.97(13) . .
O2 C1 O1 125.15(19) . .
O2 C1 C2 119.49(18) . .
O1 C1 C2 115.36(17) . .
O3 C2 N1 127.38(18) . .
O3 C2 C1 119.26(17) . .
N1 C2 C1 113.34(17) . .
C4 C3 C8 118.69(18) . .
C4 C3 N1 120.32(18) . .
C8 C3 N1 120.97(18) . .
C5 C4 C3 120.96(19) . .
C4 C5 C6 120.40(19) . .
C5 C6 C7 118.57(18) . .
C5 C6 C9 121.02(19) . .
C7 C6 C9 120.37(19) . .
C8 C7 C6 120.68(19) . .
C7 C8 C3 120.68(19) . .
C10 C9 C6 176.9(2) . .
C9 C10 C11 178.5(2) . .
C12 C11 C16 118.60(18) . .
C12 C11 C10 120.90(19) . .
C16 C11 C10 120.50(19) . .
C13 C12 C11 120.37(19) . .
C12 C13 C14 120.54(19) . .
C15 C14 C13 119.22(18) . .
C15 C14 N2 120.78(18) . .
C13 C14 N2 120.00(18) . .
C16 C15 C14 120.59(19) . .
C15 C16 C11 120.66(19) . .
O6 C17 N2 126.18(19) . .
O6 C17 C18 119.90(18) . .
N2 C17 C18 113.90(17) . .
O5 C18 O4 124.63(19) . .
O5 C18 C17 119.99(18) . .
O4 C18 C17 115.37(17) . .
C17 N2 C14 116.17(16) . .
C17 N2 Pd1 113.64(13) . 2
C14 N2 Pd1 130.18(13) . 2
C18 O4 Pd1 114.57(12) . 2
C31 N3 C23 106.25(16) . .
C31 N3 C27 111.35(16) . .
C23 N3 C27 111.44(16) . .
C31 N3 C19 111.08(16) . .
C23 N3 C19 111.31(16) . .
C27 N3 C19 105.51(15) . .
C20 C19 N3 115.93(17) . .
C19 C20 C21 110.17(18) . .
C22 C21 C20 114.8(2) . .
N3 C23 C24 115.91(18) . .
C25 C24 C23 110.9(2) . .
C26 C25 C24 113.3(2) . .
N3 C27 C28 115.76(17) . .
C27 C28 C29 109.24(18) . .
C30 C29 C28 113.7(2) . .
N3 C31 C32 114.94(17) . .
C31 C32 C33 109.75(18) . .
C32 C33 C34 111.11(19) . .
C47 N4 C39 110.69(15) . .
C47 N4 C43 111.67(15) . .
C39 N4 C43 105.43(15) . .
C47 N4 C35 105.75(15) . .
C39 N4 C35 111.74(15) . .
C43 N4 C35 111.69(15) . .
C36 C35 N4 116.04(17) . .
C35 C36 C37 109.76(18) . .
C38 C37 C36 114.66(19) . .
C40 C39 N4 116.08(17) . .
C39 C40 C41 109.77(17) . .
C40 C41 C42 111.29(18) . .
C44 C43 N4 115.23(16) . .
C43 C44 C45 109.71(17) . .
C46 C45 C44 110.71(18) . .
C48 C47 N4 115.74(16) . .
C47 C48 C49 109.27(17) . .
C50 C49 C48 112.58(18) . .

loop_
_geom_bond_atom_site_label_1
_geom_bond_atom_site_label_2
_geom_bond_distance
_geom_bond_site_symmetry_2
Pd1 O1 2.0042(14) .
Pd1 O4 2.0116(14) 2
Pd1 N1 2.0215(17) .
Pd1 N2 2.0239(17) 2
Pd1 Pd1 14.9200(8) 2
O1 C1 1.285(3) .
O2 C1 1.224(2) .
O3 C2 1.243(3) .
N1 C2 1.342(3) .
N1 C3 1.422(3) .
C1 C2 1.547(3) .
C3 C4 1.395(3) .
C3 C8 1.397(3) .
C4 C5 1.385(3) .
C5 C6 1.401(3) .
C6 C7 1.402(3) .
C6 C9 1.437(3) .
C7 C8 1.383(3) .
C9 C10 1.200(3) .
C10 C11 1.437(3) .
C11 C12 1.403(3) .
C11 C16 1.404(3) .
C12 C13 1.388(3) .
C13 C14 1.395(3) .
C14 C15 1.393(3) .
C14 N2 1.424(3) .
C15 C16 1.382(3) .
C17 O6 1.245(3) .
C17 N2 1.338(3) .
C17 C18 1.538(3) .
C18 O5 1.228(3) .
C18 O4 1.294(3) .
N2 Pd1 2.0239(16) 2
O4 Pd1 2.0116(14) 2
N3 C31 1.516(3) .
N3 C23 1.516(3) .
N3 C27 1.519(3) .
N3 C19 1.529(3) .
C19 C20 1.524(3) .
C20 C21 1.535(3) .
C21 C22 1.513(4) .
C23 C24 1.523(3) .
C24 C25 1.523(3) .
C25 C26 1.522(3) .
C27 C28 1.525(3) .
C28 C29 1.535(3) .
C29 C30 1.516(3) .
C31 C32 1.522(3) .
C32 C33 1.525(3) .
C33 C34 1.531(3) .
N4 C47 1.521(3) .
N4 C39 1.521(2) .
N4 C43 1.523(2) .
N4 C35 1.525(3) .
C35 C36 1.517(3) .
C36 C37 1.536(3) .
C37 C38 1.511(3) .
C39 C40 1.518(3) .
C40 C41 1.525(3) .
C41 C42 1.530(3) .
C43 C44 1.518(3) .
C44 C45 1.530(3) .
C45 C46 1.527(3) .
C47 C48 1.517(3) .
C48 C49 1.525(3) .
C49 C50 1.522(3) .
C1M O1M 1.415(3) .
C2M O2M 1.407(3) .
C3M O3M 1.413(3) .
C4M O4M 1.415(3) .

loop_
_geom_hbond_atom_site_label_D
_geom_hbond_atom_site_label_H
_geom_hbond_atom_site_label_A
_geom_hbond_distance_DH
_geom_hbond_distance_HA
_geom_hbond_distance_DA
_geom_hbond_angle_DHA
O1M H1M O6 0.84 1.84 2.668(2) 168.6
O2M H2M O1M 0.84 1.92 2.750(2) 170.9
O3M H3M O3 0.84 1.86 2.684(2) 168.5
O4M H4M O3M 0.84 2.01 2.819(3) 162.2
